data_1572367
loop_
_publ_author_name
'Pacoste, Laura'
'Ignat'ev, Vladislav Mikhailovich'
'Dominiak, Paulina Maria'
'Zou, Xiaodong'

_publ_section_title
;
 On the structure refinement of metal complexes against 3D electron
 diffraction data using multipolar scattering factors.
;
_journal_issue 5
_journal_name_full IUCrJ
_journal_paper_doi 10.1107/S2052252524006730
_journal_volume 11
_journal_year 2024
_chemical_formula_moiety 'C15 H21 Fe O6'
_chemical_formula_sum 'C15 H21 Fe O6'
_chemical_formula_weight 353.172
_space_group_crystal_system orthorhombic
_space_group_IT_number 61
_space_group_name_Hall '-P 2ac 2ab'
_space_group_name_H-M_alt 'P b c a'
_symmetry_Int_Tables_number 61
_audit_creation_date 2024-04-24
_audit_creation_method
;
Olex2 1.5
(compiled 2024.02.16 svn.r378c4104 for OlexSys, GUI svn.r6928)
;
_cell_angle_alpha 90
_cell_angle_beta 90
_cell_angle_gamma 90
_cell_formula_units_Z 8
_cell_length_a 15.35(5)
_cell_length_b 13.56(7)
_cell_length_c 16.50(5)
_cell_measurement_reflns_used 9267
_cell_measurement_temperature 80(2)
_cell_measurement_theta_max 69.90
_cell_measurement_theta_min 2.70
_cell_volume 3434(2)
_computing_molecular_graphics 'Olex2 1.5 (Dolomanov et al., 2009)'
_computing_publication_material 'Olex2 1.5 (Dolomanov et al., 2009)'
_computing_structure_refinement 'olex2.refine 1.5 (Bourhis et al., 2015)'
_diffrn_ambient_temperature 80(2)
_diffrn_measured_fraction_theta_full 0.9205
_diffrn_measured_fraction_theta_max 0.9186
_diffrn_measurement_device_type 'ThermoFisher Scientific Titan Krios cryo-Transmission Electron Microscope'
_diffrn_measurement_method \b\
_diffrn_radiation_source 'Electron Schottky Gun'
_diffrn_radiation_type synchrotron
_diffrn_radiation_wavelength 0.01967
_diffrn_reflns_av_R_equivalents 0.2170
_diffrn_reflns_av_unetI/netI 0.1017
_diffrn_reflns_Laue_measured_fraction_full 0.9205
_diffrn_reflns_Laue_measured_fraction_max 0.9186
_diffrn_reflns_limit_h_max 17
_diffrn_reflns_limit_h_min -17
_diffrn_reflns_limit_k_max 14
_diffrn_reflns_limit_k_min -14
_diffrn_reflns_limit_l_max 19
_diffrn_reflns_limit_l_min -19
_diffrn_reflns_number 37312
_diffrn_reflns_point_group_measured_fraction_full 0.9205
_diffrn_reflns_point_group_measured_fraction_max 0.9186
_diffrn_reflns_theta_full 0.6634
_diffrn_reflns_theta_max 0.66
_diffrn_reflns_theta_min 0.07
_diffrn_standards_interval_count 0
_diffrn_standards_interval_time 0
_diffrn_standards_number 0
_exptl_absorpt_coefficient_mu 0.000
_exptl_absorpt_correction_type empirical
_exptl_crystal_colour red
_exptl_crystal_density_diffrn 1.366
_exptl_crystal_description plate
_exptl_crystal_F_000 542.168
_exptl_crystal_size_max 0.0005
_exptl_crystal_size_mid 0.0005
_exptl_crystal_size_min 0.0001
_refine_diff_density_max 0.9448
_refine_diff_density_min -1.1442
_refine_diff_density_rms 0.2843
_refine_ls_d_res_high 0.8494
_refine_ls_d_res_low 8.6530
_refine_ls_extinction_method none
_refine_ls_goodness_of_fit_ref 1.2359
_refine_ls_hydrogen_treatment constr
_refine_ls_matrix_type full
_refine_ls_number_constraints 30
_refine_ls_number_parameters 205
_refine_ls_number_reflns 2687
_refine_ls_number_restraints 0
_refine_ls_restrained_S_all 1.2359
_refine_ls_R_factor_all 0.2275
_refine_ls_R_factor_gt 0.1934
_refine_ls_shift/su_max -0.0005
_refine_ls_shift/su_mean 0.0000
_refine_ls_structure_factor_coef Fsqd
_refine_ls_weighting_details 'w=1/[\s^2^(Fo^2^)+(0.2139P)^2^+2.3800P] where P=(Fo^2^+2Fc^2^)/3'
_refine_ls_weighting_scheme calc
_refine_ls_wR_factor_gt 0.4556
_refine_ls_wR_factor_ref 0.4745
_reflns_Friedel_coverage 0.0
_reflns_limit_h_max 17
_reflns_limit_h_min 0
_reflns_limit_k_max 14
_reflns_limit_k_min 0
_reflns_limit_l_max 19
_reflns_limit_l_min 0
_reflns_number_gt 2007
_reflns_number_total 2687
_reflns_threshold_expression I>=2u(I)
_cod_data_source_file jf5002.cif
_cod_data_source_block 3DED_IAM_charged_Fe2
_cod_original_cell_volume 3434(23)
_cod_database_code 1572367
_diffrn_oxdiff_scatteringfactors_ed 'UCLA (2022) https://srv.mbi.ucla.edu/faes/data'
_olex2_refinement_description
;
1. Fixed Uiso
 At 1.2 times of:
  All C(H) groups
 At 1.5 times of:
  All C(H,H,H) groups
2.a Aromatic/amide H refined with riding coordinates:
 C010(H010), C012(H012), C013(H013)
2.b Idealised Me refined as rotating group:
 C007(H00a,H00b,H00c), C008(H00d,H00e,H00f), C009(H00g,H00h,H00i), C011(H01a,
 H01b,H01c), C014(H01d,H01e,H01f), C015(H01g,H01h,H01i)
;
_olex2_submission_special_instructions 'No special instructions were received'

loop_
_space_group_symop_id
_space_group_symop_operation_xyz
1 x,y,z
2 x+1/2,-y+1/2,-z
3 -x,y+1/2,-z+1/2
4 -x+1/2,-y,z+1/2
5 -x,-y,-z
6 -x-1/2,y-1/2,z
7 x,-y-1/2,z-1/2
8 x-1/2,y,-z-1/2

loop_
_atom_site_label
_atom_site_type_symbol
_atom_site_fract_x
_atom_site_fract_y
_atom_site_fract_z
_atom_site_U_iso_or_equiv
_atom_site_adp_type
_atom_site_occupancy
_atom_site_refinement_flags_posn
Fe01 Fe 0.64247(19) 0.7265(3) 0.74605(17) 0.0297(11) Uani 1.000000 .
O001 O 0.5950(6) 0.6579(10) 0.6464(5) 0.038(3) Uani 1.000000 .
O002 O 0.7007(6) 0.7987(9) 0.8352(5) 0.036(3) Uani 1.000000 .
O003 O 0.5714(5) 0.6406(9) 0.8208(5) 0.036(3) Uani 1.000000 .
O004 O 0.7066(5) 0.8174(8) 0.6690(5) 0.028(2) Uani 1.000000 .
O005 O 0.7381(5) 0.6245(9) 0.7533(5) 0.031(3) Uani 1.000000 .
O006 O 0.5423(5) 0.8248(9) 0.7483(5) 0.033(2) Uani 1.000000 .
C001 C 0.5960(7) 0.6880(11) 0.5735(6) 0.043(3) Uani 1.000000 .
C002 C 0.4974(6) 0.6531(10) 0.8511(6) 0.036(3) Uani 1.000000 .
C003 C 0.4700(5) 0.8212(9) 0.7857(6) 0.029(3) Uani 1.000000 .
C004 C 0.8067(7) 0.6255(9) 0.7964(6) 0.035(3) Uani 1.000000 .
C005 C 0.6939(6) 0.8324(10) 0.5921(6) 0.038(3) Uani 1.000000 .
C006 C 0.7765(6) 0.7857(10) 0.8653(6) 0.037(3) Uani 1.000000 .
C007 C 0.5494(8) 0.6211(13) 0.5120(6) 0.074(5) Uani 1.000000 .
H00a H 0.4808(10) 0.619(4) 0.526(2) 0.111(8) Uiso 1.000000 GR
H00b H 0.559(3) 0.650(3) 0.4518(8) 0.111(8) Uiso 1.000000 GR
H00c H 0.576(3) 0.5477(16) 0.516(2) 0.111(8) Uiso 1.000000 GR
C008 C 0.8669(7) 0.5380(11) 0.7900(8) 0.055(4) Uani 1.000000 .
H00d H 0.859(2) 0.504(2) 0.7316(13) 0.083(6) Uiso 1.000000 GR
H00e H 0.9333(7) 0.5621(12) 0.797(3) 0.083(6) Uiso 1.000000 GR
H00f H 0.8515(19) 0.4858(18) 0.8370(18) 0.083(6) Uiso 1.000000 GR
C009 C 0.4641(7) 0.5743(13) 0.9047(6) 0.062(4) Uani 1.000000 .
H00g H 0.3972(12) 0.590(2) 0.920(2) 0.093(7) Uiso 1.000000 GR
H00h H 0.468(3) 0.5045(14) 0.8738(12) 0.093(7) Uiso 1.000000 GR
H00i H 0.503(2) 0.572(3) 0.9591(14) 0.093(7) Uiso 1.000000 GR
C010 C 0.6408(8) 0.7700(12) 0.5433(6) 0.057(4) Uani 1.000000 .
H010 H 0.6348(8) 0.7869(12) 0.4794(6) 0.069(5) Uiso 1.000000 R
C011 C 0.7431(8) 0.9120(13) 0.5533(7) 0.066(5) Uani 1.000000 .
H01a H 0.7080(18) 0.938(3) 0.501(2) 0.100(7) Uiso 1.000000 GR
H01b H 0.752(3) 0.9717(19) 0.5956(13) 0.100(7) Uiso 1.000000 GR
H01c H 0.8059(15) 0.8847(15) 0.535(3) 0.100(7) Uiso 1.000000 GR
C012 C 0.4442(6) 0.7380(10) 0.8360(6) 0.043(3) Uani 1.000000 .
H012 H 0.3804(6) 0.7404(10) 0.8641(6) 0.051(4) Uiso 1.000000 R
C013 C 0.8302(7) 0.7058(11) 0.8497(6) 0.048(4) Uani 1.000000 .
H013 H 0.8933(7) 0.7034(11) 0.8791(6) 0.057(5) Uiso 1.000000 R
C014 C 0.8097(7) 0.8686(14) 0.9218(8) 0.086(7) Uani 1.000000 .
H01d H 0.8738(19) 0.850(3) 0.943(3) 0.128(10) Uiso 1.000000 GR
H01e H 0.812(4) 0.9370(16) 0.8888(13) 0.128(10) Uiso 1.000000 GR
H01f H 0.766(2) 0.876(4) 0.973(2) 0.128(10) Uiso 1.000000 GR
C015 C 0.4100(6) 0.9053(11) 0.7766(7) 0.047(3) Uani 1.000000 .
H01g H 0.4245(18) 0.944(2) 0.7212(14) 0.070(5) Uiso 1.000000 GR
H01h H 0.3439(6) 0.8788(11) 0.775(2) 0.070(5) Uiso 1.000000 GR
H01i H 0.4178(18) 0.9547(18) 0.8272(14) 0.070(5) Uiso 1.000000 GR

loop_
_atom_site_aniso_label
_atom_site_aniso_U_11
_atom_site_aniso_U_22
_atom_site_aniso_U_33
_atom_site_aniso_U_12
_atom_site_aniso_U_13
_atom_site_aniso_U_23
Fe01 0.0239(16) 0.043(3) 0.0220(16) -0.0032(16) -0.0038(12) 0.0012(16)
O001 0.037(5) 0.056(9) 0.021(4) -0.017(5) -0.012(3) 0.007(4)
O002 0.034(5) 0.042(9) 0.033(5) -0.008(5) -0.005(4) -0.017(4)
O003 0.024(4) 0.059(9) 0.024(4) -0.010(5) 0.000(3) -0.006(4)
O004 0.021(4) 0.031(7) 0.032(4) -0.011(4) 0.006(3) 0.005(4)
O005 0.021(4) 0.037(8) 0.035(4) 0.001(4) -0.011(4) -0.004(4)
O006 0.017(4) 0.037(8) 0.043(5) 0.004(4) 0.004(4) -0.000(5)
C001 0.038(6) 0.045(11) 0.045(7) -0.012(6) -0.008(5) 0.002(6)
C002 0.030(5) 0.043(10) 0.034(5) 0.016(5) 0.009(4) 0.008(5)
C003 0.018(5) 0.030(9) 0.039(5) -0.002(5) 0.002(4) -0.004(5)
C004 0.051(6) 0.023(9) 0.030(5) 0.008(6) 0.000(5) -0.002(5)
C005 0.048(6) 0.037(10) 0.029(5) -0.011(6) -0.004(4) 0.008(5)
C006 0.033(6) 0.049(10) 0.031(5) 0.002(5) -0.006(4) -0.008(5)
C007 0.072(9) 0.114(17) 0.036(6) 0.008(9) -0.028(6) -0.040(8)
C008 0.036(6) 0.043(11) 0.088(9) 0.011(6) -0.013(6) 0.007(7)
C009 0.050(7) 0.094(14) 0.042(6) 0.007(8) 0.019(5) 0.027(7)
C010 0.071(8) 0.072(13) 0.028(6) 0.005(8) 0.011(6) -0.015(6)
C011 0.050(7) 0.094(14) 0.056(7) 0.006(8) -0.001(6) 0.046(8)
C012 0.021(5) 0.043(11) 0.063(7) 0.001(5) 0.026(5) -0.001(6)
C013 0.037(6) 0.069(12) 0.038(6) 0.020(6) -0.019(5) -0.017(6)
C014 0.030(6) 0.15(2) 0.072(9) -0.025(8) -0.023(6) -0.057(10)
C015 0.027(5) 0.054(10) 0.059(7) 0.007(6) 0.008(5) 0.002(6)

loop_
_atom_type_symbol
_atom_type_scat_dispersion_real
_atom_type_scat_dispersion_imag
_atom_type_scat_Cromer_Mann_a1
_atom_type_scat_Cromer_Mann_a2
_atom_type_scat_Cromer_Mann_a3
_atom_type_scat_Cromer_Mann_a4
_atom_type_scat_Cromer_Mann_b1
_atom_type_scat_Cromer_Mann_b2
_atom_type_scat_Cromer_Mann_b3
_atom_type_scat_Cromer_Mann_b4
_atom_type_scat_Cromer_Mann_c
_atom_type_scat_source
_atom_type_scat_dispersion_source
C 0.00000 0.00000 0.60000 0.13600 0.54700 1.22500 40.93800 0.37400 3.27800 13.01300 0.00000 'Custom 4-Gaussian' custom
Fe 0.00000 0.00000 43.68700 1.29200 3.02900 9.66200 581.14100 0.86100 9.42100 106.74600 0.00000 'Custom 4-Gaussian' custom
H 0.00000 0.00000 0.12900 0.03600 0.12700 0.23600 37.73700 0.55300 3.77200 13.51800 0.00000 'Custom 4-Gaussian' custom
O 0.00000 0.00000 -16.47700 -3.90400 1.06800 0.24600 916.12900 177.36500 5.24500 0.53600 0.00000 'Custom 4-Gaussian' custom

loop_
_geom_angle_atom_site_label_1
_geom_angle_atom_site_label_2
_geom_angle_atom_site_label_3
_geom_angle
_geom_angle_site_symmetry_1
_geom_angle_site_symmetry_3
_geom_angle_publ_flag
O002 Fe01 O001 173.1(4) . . ?
O003 Fe01 O001 92.1(4) . . ?
O003 Fe01 O002 94.3(4) . . ?
O004 Fe01 O001 86.8(4) . . ?
O004 Fe01 O002 86.9(4) . . ?
O004 Fe01 O003 176.3(4) . . ?
O005 Fe01 O001 89.7(4) . . ?
O005 Fe01 O002 88.1(4) . . ?
O005 Fe01 O003 87.8(4) . . ?
O005 Fe01 O004 95.8(4) . . ?
O006 Fe01 O001 92.5(4) . . ?
O006 Fe01 O002 90.2(5) . . ?
O006 Fe01 O003 87.6(4) . . ?
O006 Fe01 O004 88.9(4) . . ?
O006 Fe01 O005 175.0(4) . . ?
C001 O001 Fe01 128.1(10) . . ?
C006 O002 Fe01 129.2(9) . . ?
C002 O003 Fe01 131.0(10) . . ?
C005 O004 Fe01 129.5(7) . . ?
C004 O005 Fe01 128.8(9) . . ?
C003 O006 Fe01 130.0(9) . . ?
C007 C001 O001 115.5(12) . . ?
C010 C001 O001 126.7(11) . . ?
C010 C001 C007 117.5(10) . . ?
C009 C002 O003 117.0(11) . . ?
C012 C002 O003 123.8(11) . . ?
C012 C002 C009 119.2(9) . . ?
C012 C003 O006 123.0(10) . . ?
C015 C003 O006 117.8(10) . . ?
C015 C003 C012 119.2(8) . . ?
C008 C004 O005 117.3(10) . . ?
C013 C004 O005 123.8(11) . . ?
C013 C004 C008 118.9(9) . . ?
C010 C005 O004 123.0(11) . . ?
C011 C005 O004 117.7(10) . . ?
C011 C005 C010 119.1(10) . . ?
C013 C006 O002 125.3(11) . . ?
C014 C006 O002 115.7(11) . . ?
C014 C006 C013 118.9(9) . . ?
H00a C007 C001 109.5 . . ?
H00b C007 C001 109.5 . . ?
H00b C007 H00a 109.5 . . ?
H00c C007 C001 109.5 . . ?
H00c C007 H00a 109.5 . . ?
H00c C007 H00b 109.5 . . ?
H00d C008 C004 109.5 . . ?
H00e C008 C004 109.5 . . ?
H00e C008 H00d 109.5 . . ?
H00f C008 C004 109.5 . . ?
H00f C008 H00d 109.5 . . ?
H00f C008 H00e 109.5 . . ?
H00g C009 C002 109.5 . . ?
H00h C009 C002 109.5 . . ?
H00h C009 H00g 109.5 . . ?
H00i C009 C002 109.5 . . ?
H00i C009 H00g 109.5 . . ?
H00i C009 H00h 109.5 . . ?
C005 C010 C001 123.6(10) . . ?
H010 C010 C001 118.2(6) . . ?
H010 C010 C005 118.2(7) . . ?
H01a C011 C005 109.5 . . ?
H01b C011 C005 109.5 . . ?
H01b C011 H01a 109.5 . . ?
H01c C011 C005 109.5 . . ?
H01c C011 H01a 109.5 . . ?
H01c C011 H01b 109.5 . . ?
C003 C012 C002 124.5(8) . . ?
H012 C012 C002 117.7(6) . . ?
H012 C012 C003 117.7(6) . . ?
C006 C013 C004 123.6(9) . . ?
H013 C013 C004 118.2(6) . . ?
H013 C013 C006 118.2(6) . . ?
H01d C014 C006 109.5 . . ?
H01e C014 C006 109.5 . . ?
H01e C014 H01d 109.5 . . ?
H01f C014 C006 109.5 . . ?
H01f C014 H01d 109.5 . . ?
H01f C014 H01e 109.5 . . ?
H01g C015 C003 109.5 . . ?
H01h C015 C003 109.5 . . ?
H01h C015 H01g 109.5 . . ?
H01i C015 C003 109.5 . . ?
H01i C015 H01g 109.5 . . ?
H01i C015 H01h 109.5 . . ?

loop_
_geom_bond_atom_site_label_1
_geom_bond_atom_site_label_2
_geom_bond_distance
_geom_bond_site_symmetry_2
_geom_bond_publ_flag
Fe01 O001 2.024(11) . ?
Fe01 O002 1.980(10) . ?
Fe01 O003 2.017(11) . ?
Fe01 O004 2.025(10) . ?
Fe01 O005 2.021(12) . ?
Fe01 O006 2.035(12) . ?
O001 C001 1.270(14) . ?
O002 C006 1.277(13) . ?
O003 C002 1.253(12) . ?
O004 C005 1.299(13) . ?
O005 C004 1.271(13) . ?
O006 C003 1.271(12) . ?
C001 C007 1.538(16) . ?
C001 C010 1.399(19) . ?
C002 C009 1.478(18) . ?
C002 C012 1.432(17) . ?
C003 C012 1.456(17) . ?
C003 C015 1.474(17) . ?
C004 C008 1.507(17) . ?
C004 C013 1.446(17) . ?
C005 C010 1.424(17) . ?
C005 C011 1.465(18) . ?
C006 C013 1.385(17) . ?
C006 C014 1.547(18) . ?
C007 H00a 1.0770 . ?
C007 H00b 1.0770 . ?
C007 H00c 1.0770 . ?
C008 H00d 1.0770 . ?
C008 H00e 1.0770 . ?
C008 H00f 1.0770 . ?
C009 H00g 1.0770 . ?
C009 H00h 1.0770 . ?
C009 H00i 1.0770 . ?
C010 H010 1.0830 . ?
C011 H01a 1.0770 . ?
C011 H01b 1.0770 . ?
C011 H01c 1.0770 . ?
C012 H012 1.0830 . ?
C013 H013 1.0830 . ?
C014 H01d 1.0770 . ?
C014 H01e 1.0770 . ?
C014 H01f 1.0770 . ?
C015 H01g 1.0770 . ?
C015 H01h 1.0770 . ?
C015 H01i 1.0770 . ?

loop_
_geom_torsion_atom_site_label_1
_geom_torsion_atom_site_label_2
_geom_torsion_atom_site_label_3
_geom_torsion_atom_site_label_4
_geom_torsion
_geom_torsion_site_symmetry_1
_geom_torsion_site_symmetry_2
_geom_torsion_site_symmetry_3
_geom_torsion_site_symmetry_4
_geom_torsion_publ_flag
Fe01 O001 C001 C007 -176.5(10) . . . . ?
Fe01 O001 C001 C010 9.4(13) . . . . ?
Fe01 O002 C006 C013 -11.0(13) . . . . ?
Fe01 O002 C006 C014 167.5(11) . . . . ?
Fe01 O003 C002 C009 -179.6(10) . . . . ?
Fe01 O003 C002 C012 0.9(11) . . . . ?
Fe01 O004 C005 C010 -13.3(12) . . . . ?
Fe01 O004 C005 C011 172.5(11) . . . . ?
Fe01 O005 C004 C008 179.5(9) . . . . ?
Fe01 O005 C004 C013 -1.4(12) . . . . ?
Fe01 O006 C003 C012 -1.5(12) . . . . ?
Fe01 O006 C003 C015 179.0(9) . . . . ?
O001 C001 C010 C005 0.6(16) . . . . ?
O002 C006 C013 C004 -0.0(14) . . . . ?
O003 C002 C012 C003 -1.6(14) . . . . ?
O004 C005 C010 C001 1.3(14) . . . . ?
O005 C004 C013 C006 6.4(13) . . . . ?
O006 C003 C012 C002 1.9(13) . . . . ?
C001 C010 C005 C011 175.5(13) . . . . ?
C002 C012 C003 C015 -178.5(11) . . . . ?
C004 C013 C006 C014 -178.5(13) . . . . ?
